data_7061315
loop_
_publ_author_name
'Kumar, Sunil'
'Choudhary, Mukesh'

_publ_section_title
;
 Synthesis and characterization of novel copper(ii) complexes as potential
 drug candidates against SARS-CoV-2 main protease
;
_journal_issue 10
_journal_name_full 'New Journal of Chemistry'
_journal_page_first 4911
_journal_page_last 4926
_journal_paper_doi 10.1039/D2NJ00283C
_journal_volume 46
_journal_year 2022
_chemical_formula_moiety 'C21 H15 Cl4 Cu N O3'
_chemical_formula_sum 'C21 H15 Cl4 Cu N O3'
_chemical_formula_weight 534.68
_space_group_crystal_system tetragonal
_space_group_IT_number 80
_space_group_name_Hall 'I 4bw'
_space_group_name_H-M_alt 'I 41'
_atom_sites_solution_hydrogens geom
_audit_creation_method SHELXL-2018/3
_audit_update_record
;
2021-09-06 deposited with the CCDC.	2022-02-09 downloaded from the CCDC.
;
_cell_angle_alpha 90
_cell_angle_beta 90
_cell_angle_gamma 90
_cell_formula_units_Z 8
_cell_length_a 15.311(4)
_cell_length_b 15.311(4)
_cell_length_c 18.692(7)
_cell_measurement_reflns_used 7982
_cell_measurement_temperature 200(2)
_cell_measurement_theta_max 72.40
_cell_measurement_theta_min 3.73
_cell_volume 4382(2)
_computing_cell_refinement 'APEX3/SAINT (Bruker, 2016)'
_computing_data_collection 'APEX3 (Bruker, 2016)'
_computing_data_reduction 'SAINT/XPREP (Bruker, 2016)'
_computing_molecular_graphics 'ORTEP3 (Farrugia, 1997) and Mercury (Bruno et al., 2002)'
_computing_publication_material 'SHELXL-2018/3 (Sheldrick, 2018)'
_computing_structure_refinement 'SHELXL-2018/3 (Sheldrick, 2018)'
_computing_structure_solution 'SHELXT-2018/2 (Sheldrick, 2018)'
_diffrn_ambient_temperature 200(2)
_diffrn_measured_fraction_theta_full 0.999
_diffrn_measured_fraction_theta_max 0.999
_diffrn_measurement_device_type 'Bruker D8 VENTURE diffractometer with PHOTON II detector'
_diffrn_measurement_method '\w and \f scan'
_diffrn_radiation_monochromator graphite
_diffrn_radiation_source 'micro-focus sealed tube'
_diffrn_radiation_type CuK\a
_diffrn_radiation_wavelength 1.54178
_diffrn_reflns_av_R_equivalents 0.0559
_diffrn_reflns_av_unetI/netI 0.0381
_diffrn_reflns_Laue_measured_fraction_full 0.999
_diffrn_reflns_Laue_measured_fraction_max 0.999
_diffrn_reflns_limit_h_max 18
_diffrn_reflns_limit_h_min -18
_diffrn_reflns_limit_k_max 18
_diffrn_reflns_limit_k_min -18
_diffrn_reflns_limit_l_max 22
_diffrn_reflns_limit_l_min -22
_diffrn_reflns_number 27405
_diffrn_reflns_point_group_measured_fraction_full 0.982
_diffrn_reflns_point_group_measured_fraction_max 0.982
_diffrn_reflns_theta_full 67.432
_diffrn_reflns_theta_max 67.432
_diffrn_reflns_theta_min 3.732
_exptl_absorpt_coefficient_mu 6.100
_exptl_absorpt_correction_T_max 0.7536
_exptl_absorpt_correction_T_min 0.4031
_exptl_absorpt_correction_type multi-scan
_exptl_absorpt_process_details 'SADABS (Bruker, 2016)'
_exptl_crystal_colour brown
_exptl_crystal_density_diffrn 1.621
_exptl_crystal_description BLOCK
_exptl_crystal_F_000 2152
_exptl_crystal_size_max 0.200
_exptl_crystal_size_mid 0.150
_exptl_crystal_size_min 0.100
_refine_diff_density_max 0.436
_refine_diff_density_min -0.416
_refine_diff_density_rms 0.089
_refine_ls_abs_structure_details
;
 Refined as an inversion twin.
;
_refine_ls_abs_structure_Flack 0.10(3)
_refine_ls_extinction_coef 0.00147(19)
_refine_ls_extinction_expression Fc^*^=kFc[1+0.001xFc^2^\l^3^/sin(2\q)]^-1/4^
_refine_ls_extinction_method 'SHELXL-2018/3 (Sheldrick 2018)'
_refine_ls_goodness_of_fit_ref 1.189
_refine_ls_hydrogen_treatment constr
_refine_ls_matrix_type full
_refine_ls_number_parameters 273
_refine_ls_number_reflns 3867
_refine_ls_number_restraints 1
_refine_ls_restrained_S_all 1.189
_refine_ls_R_factor_all 0.0528
_refine_ls_R_factor_gt 0.0520
_refine_ls_shift/su_max 0.000
_refine_ls_shift/su_mean 0.000
_refine_ls_structure_factor_coef Fsqd
_refine_ls_weighting_details 'w=1/[\s^2^(Fo^2^)+(0.0893P)^2^+4.1308P] where P=(Fo^2^+2Fc^2^)/3'
_refine_ls_weighting_scheme calc
_refine_ls_wR_factor_gt 0.1446
_refine_ls_wR_factor_ref 0.1461
_reflns_Friedel_coverage 0.903
_reflns_Friedel_fraction_full 0.963
_reflns_Friedel_fraction_max 0.963
_reflns_number_gt 3750
_reflns_number_total 3867
_reflns_threshold_expression 'I > 2\s(I)'
_cod_data_source_file d2nj00283c2.cif
_cod_data_source_block shelx
_cod_depositor_comments 'Adding full bibliography for 7061315--7061316.cif.'
_cod_original_cell_volume 4382(3)
_cod_database_code 7061315
_shelx_shelxl_version_number 2018/3
_shelx_space_group_comment
;
The symmetry employed for this shelxl refinement is uniquely defined
by the following loop, which should always be used as a source of
symmetry information in preference to the above space-group names.
They are only intended as comments.
;
_shelx_estimated_absorpt_t_min 0.375
_shelx_estimated_absorpt_t_max 0.581

loop_
_space_group_symop_operation_xyz
'x, y, z'
'-y+1/2, x, z+3/4'
'y+1/2, -x, z+3/4'
'-x, -y, z'
'x+1/2, y+1/2, z+1/2'
'-y+1, x+1/2, z+5/4'
'y+1, -x+1/2, z+5/4'
'-x+1/2, -y+1/2, z+1/2'

loop_
_atom_site_label
_atom_site_type_symbol
_atom_site_fract_x
_atom_site_fract_y
_atom_site_fract_z
_atom_site_U_iso_or_equiv
_atom_site_adp_type
_atom_site_occupancy
_atom_site_site_symmetry_order
_atom_site_calc_flag
_atom_site_refinement_flags_posn
_atom_site_refinement_flags_adp
_atom_site_refinement_flags_occupancy
_atom_site_disorder_assembly
_atom_site_disorder_group
Cu1 Cu 0.33404(6) 0.53801(6) 0.57577(6) 0.0396(3) Uani 1 1 d . . . . .
Cl1 Cl 0.14712(13) 0.54121(14) 0.78018(10) 0.0536(5) Uani 1 1 d . . . . .
Cl2 Cl -0.11784(14) 0.6573(2) 0.61788(14) 0.0748(7) Uani 1 1 d . . . . .
Cl3 Cl 0.43111(17) 0.66355(18) 0.21889(13) 0.0710(7) Uani 1 1 d . . . . .
Cl4 Cl 0.45442(10) 0.63590(10) 0.57625(11) 0.0461(4) Uani 1 1 d . . . . .
C1 C 0.4216(6) 0.3109(5) 0.4093(5) 0.0543(18) Uani 1 1 d . . . . .
H1 H 0.457060 0.317970 0.450584 0.065 Uiso 1 1 calc R U . . .
C2 C 0.4206(6) 0.2318(6) 0.3713(5) 0.059(2) Uani 1 1 d . . . . .
H2 H 0.456005 0.184461 0.386702 0.071 Uiso 1 1 calc R U . . .
C3 C 0.3685(6) 0.2227(6) 0.3114(5) 0.059(2) Uani 1 1 d . . . . .
H3 H 0.368219 0.168704 0.286392 0.071 Uiso 1 1 calc R U . . .
C4 C 0.3169(6) 0.2902(6) 0.2873(5) 0.058(2) Uani 1 1 d . . . . .
H4 H 0.280493 0.282277 0.246635 0.070 Uiso 1 1 calc R U . . .
C5 C 0.3185(4) 0.3692(5) 0.3224(5) 0.0470(16) Uani 1 1 d . . . . .
H5 H 0.285715 0.417172 0.304539 0.056 Uiso 1 1 calc R U . . .
C6 C 0.3688(5) 0.3785(4) 0.3846(4) 0.0422(15) Uani 1 1 d . . . . .
C7 C 0.3615(4) 0.4572(4) 0.4299(4) 0.0393(14) Uani 1 1 d . . . . .
C8 C 0.3514(5) 0.5458(4) 0.3989(4) 0.0410(15) Uani 1 1 d . . . . .
C9 C 0.3889(4) 0.5627(5) 0.3311(4) 0.0459(15) Uani 1 1 d . . . . .
H9 H 0.418369 0.517520 0.306030 0.055 Uiso 1 1 calc R U . . .
C10 C 0.3826(5) 0.6450(5) 0.3015(4) 0.0484(17) Uani 1 1 d . . . . .
C11 C 0.3410(5) 0.7108(5) 0.3373(4) 0.0511(17) Uani 1 1 d . . . . .
H11 H 0.339089 0.767638 0.317032 0.061 Uiso 1 1 calc R U . . .
C12 C 0.3013(5) 0.6956(5) 0.4030(4) 0.0449(16) Uani 1 1 d . . . . .
H12 H 0.270506 0.740979 0.426806 0.054 Uiso 1 1 calc R U . . .
C13 C 0.3075(4) 0.6131(5) 0.4334(4) 0.0398(14) Uani 1 1 d . . . . .
C14 C 0.1852(4) 0.6210(5) 0.5093(4) 0.0404(14) Uani 1 1 d . . . . .
H14 H 0.157640 0.646816 0.468939 0.048 Uiso 1 1 calc R U . . .
C15 C 0.1342(4) 0.6125(4) 0.5730(4) 0.0385(13) Uani 1 1 d . . . . .
C16 C 0.1693(4) 0.5831(4) 0.6398(4) 0.0368(14) Uani 1 1 d . . . . .
C17 C 0.1095(5) 0.5787(4) 0.6981(4) 0.0416(15) Uani 1 1 d . . . . .
C18 C 0.0236(5) 0.6028(5) 0.6915(4) 0.0464(16) Uani 1 1 d . . . . .
H18 H -0.014001 0.600977 0.731837 0.056 Uiso 1 1 calc R U . . .
C19 C -0.0083(5) 0.6301(5) 0.6252(5) 0.0479(16) Uani 1 1 d . . . . .
C20 C 0.0451(4) 0.6354(5) 0.5667(4) 0.0447(16) Uani 1 1 d . . . . .
H20 H 0.022433 0.654420 0.522040 0.054 Uiso 1 1 calc R U . . .
C21 C 0.3426(6) 0.3826(5) 0.6681(6) 0.060(2) Uani 1 1 d . . . . .
H21A H 0.378267 0.347733 0.700949 0.090 Uiso 1 1 calc R U . . .
H21B H 0.290065 0.402955 0.692916 0.090 Uiso 1 1 calc R U . . .
H21C H 0.325647 0.346570 0.626981 0.090 Uiso 1 1 calc R U . . .
O1 O 0.3622(4) 0.4468(3) 0.4963(3) 0.0487(12) Uani 1 1 d . . . . .
O2 O 0.2504(3) 0.5602(3) 0.6499(3) 0.0434(11) Uani 1 1 d . . . . .
N1 N 0.2659(3) 0.5967(4) 0.5017(3) 0.0366(12) Uani 1 1 d . . . . .
O3 O 0.3920(3) 0.4562(3) 0.6437(3) 0.0452(11) Uani 1 1 d . . . . .
H3A H 0.433828 0.438802 0.618358 0.068 Uiso 1 1 calc R U . . .

loop_
_atom_site_aniso_label
_atom_site_aniso_U_11
_atom_site_aniso_U_22
_atom_site_aniso_U_33
_atom_site_aniso_U_23
_atom_site_aniso_U_13
_atom_site_aniso_U_12
Cu1 0.0374(5) 0.0477(6) 0.0336(5) 0.0027(4) -0.0008(4) 0.0045(4)
Cl1 0.0556(10) 0.0717(12) 0.0335(9) 0.0041(8) -0.0006(7) 0.0053(8)
Cl2 0.0451(10) 0.121(2) 0.0579(14) 0.0115(13) 0.0055(9) 0.0257(11)
Cl3 0.0813(14) 0.0848(15) 0.0469(12) 0.0112(10) 0.0215(11) -0.0059(11)
Cl4 0.0382(8) 0.0471(8) 0.0529(11) -0.0015(8) 0.0002(7) -0.0001(6)
C1 0.057(4) 0.056(4) 0.050(5) 0.003(4) -0.005(4) 0.008(3)
C2 0.072(5) 0.053(4) 0.053(5) -0.010(4) 0.010(4) 0.016(4)
C3 0.068(5) 0.054(4) 0.055(5) -0.013(4) 0.006(4) 0.004(4)
C4 0.065(5) 0.064(5) 0.046(5) -0.014(4) -0.002(4) 0.001(4)
C5 0.046(3) 0.048(4) 0.047(4) -0.011(3) -0.003(3) 0.000(3)
C6 0.043(3) 0.044(3) 0.040(4) -0.003(3) 0.003(3) 0.003(3)
C7 0.039(3) 0.046(4) 0.033(4) -0.005(3) -0.004(3) 0.002(3)
C8 0.050(4) 0.042(3) 0.032(4) 0.003(3) 0.002(3) -0.001(3)
C9 0.042(3) 0.060(4) 0.036(4) -0.003(3) 0.003(3) -0.004(3)
C10 0.045(4) 0.066(5) 0.033(4) 0.005(3) 0.007(3) -0.007(3)
C11 0.055(4) 0.055(4) 0.044(4) 0.006(3) -0.001(3) -0.007(3)
C12 0.053(4) 0.046(4) 0.036(4) 0.003(3) 0.000(3) 0.003(3)
C13 0.035(3) 0.047(3) 0.037(4) -0.003(3) 0.000(3) 0.000(3)
C14 0.041(3) 0.048(4) 0.032(3) -0.002(3) 0.000(3) 0.002(3)
C15 0.036(3) 0.052(3) 0.028(3) 0.002(3) 0.001(3) 0.005(2)
C16 0.039(3) 0.040(3) 0.032(4) 0.001(3) -0.005(3) 0.005(3)
C17 0.043(3) 0.043(3) 0.038(4) -0.005(3) -0.001(3) 0.005(3)
C18 0.047(4) 0.050(4) 0.042(4) -0.003(3) 0.006(3) 0.003(3)
C19 0.041(3) 0.053(4) 0.050(4) 0.006(3) 0.005(3) 0.008(3)
C20 0.041(3) 0.049(4) 0.044(4) 0.000(3) -0.004(3) 0.007(3)
C21 0.071(5) 0.043(4) 0.066(6) 0.005(4) 0.009(4) 0.002(4)
O1 0.060(3) 0.053(3) 0.034(3) -0.001(2) -0.004(2) 0.008(2)
O2 0.040(2) 0.057(3) 0.033(2) -0.003(2) -0.0060(19) 0.004(2)
N1 0.033(3) 0.044(3) 0.034(3) -0.002(2) -0.001(2) 0.001(2)
O3 0.041(2) 0.051(3) 0.043(3) 0.004(2) 0.002(2) 0.004(2)

loop_
_atom_type_symbol
_atom_type_description
_atom_type_scat_dispersion_real
_atom_type_scat_dispersion_imag
_atom_type_scat_source
C C 0.0181 0.0091 'International Tables Vol C Tables 4.2.6.8 and 6.1.1.4'
H H 0.0000 0.0000 'International Tables Vol C Tables 4.2.6.8 and 6.1.1.4'
O O 0.0492 0.0322 'International Tables Vol C Tables 4.2.6.8 and 6.1.1.4'
Cl Cl 0.3639 0.7018 'International Tables Vol C Tables 4.2.6.8 and 6.1.1.4'
Cu Cu -1.9646 0.5888 'International Tables Vol C Tables 4.2.6.8 and 6.1.1.4'
N N 0.0311 0.0180 'International Tables Vol C Tables 4.2.6.8 and 6.1.1.4'

loop_
_geom_angle_atom_site_label_1
_geom_angle_atom_site_label_2
_geom_angle_atom_site_label_3
_geom_angle
_geom_angle_site_symmetry_1
_geom_angle_site_symmetry_3
_geom_angle_publ_flag
O2 Cu1 N1 94.2(2) . . ?
O2 Cu1 O3 87.1(2) . . ?
N1 Cu1 O3 168.3(2) . . ?
O2 Cu1 O1 140.6(2) . . ?
N1 Cu1 O1 85.0(2) . . ?
O3 Cu1 O1 86.6(2) . . ?
O2 Cu1 Cl4 113.82(17) . . ?
N1 Cu1 Cl4 97.30(17) . . ?
O3 Cu1 Cl4 92.81(16) . . ?
O1 Cu1 Cl4 105.35(17) . . ?
C6 C1 C2 117.9(8) . . ?
C6 C1 H1 121.1 . . ?
C2 C1 H1 121.1 . . ?
C3 C2 C1 120.2(8) . . ?
C3 C2 H2 119.9 . . ?
C1 C2 H2 119.9 . . ?
C4 C3 C2 121.4(8) . . ?
C4 C3 H3 119.3 . . ?
C2 C3 H3 119.3 . . ?
C3 C4 C5 119.6(8) . . ?
C3 C4 H4 120.2 . . ?
C5 C4 H4 120.2 . . ?
C4 C5 C6 119.6(7) . . ?
C4 C5 H5 120.2 . . ?
C6 C5 H5 120.2 . . ?
C1 C6 C5 121.2(7) . . ?
C1 C6 C7 117.4(7) . . ?
C5 C6 C7 121.1(6) . . ?
O1 C7 C6 117.7(6) . . ?
O1 C7 C8 120.3(6) . . ?
C6 C7 C8 122.0(7) . . ?
C13 C8 C9 118.4(6) . . ?
C13 C8 C7 123.1(7) . . ?
C9 C8 C7 118.4(6) . . ?
C10 C9 C8 119.9(7) . . ?
C10 C9 H9 120.0 . . ?
C8 C9 H9 120.0 . . ?
C11 C10 C9 120.6(7) . . ?
C11 C10 Cl3 120.9(6) . . ?
C9 C10 Cl3 118.5(6) . . ?
C10 C11 C12 120.9(7) . . ?
C10 C11 H11 119.6 . . ?
C12 C11 H11 119.6 . . ?
C13 C12 C11 119.0(7) . . ?
C13 C12 H12 120.5 . . ?
C11 C12 H12 120.5 . . ?
C12 C13 C8 121.2(7) . . ?
C12 C13 N1 119.3(6) . . ?
C8 C13 N1 119.5(6) . . ?
N1 C14 C15 125.7(6) . . ?
N1 C14 H14 117.1 . . ?
C15 C14 H14 117.1 . . ?
C20 C15 C16 121.0(6) . . ?
C20 C15 C14 115.8(6) . . ?
C16 C15 C14 123.3(6) . . ?
O2 C16 C17 119.3(6) . . ?
O2 C16 C15 124.7(6) . . ?
C17 C16 C15 116.0(6) . . ?
C18 C17 C16 122.3(7) . . ?
C18 C17 Cl1 119.1(6) . . ?
C16 C17 Cl1 118.6(5) . . ?
C17 C18 C19 119.8(7) . . ?
C17 C18 H18 120.1 . . ?
C19 C18 H18 120.1 . . ?
C20 C19 C18 121.2(7) . . ?
C20 C19 Cl2 120.1(6) . . ?
C18 C19 Cl2 118.8(6) . . ?
C19 C20 C15 119.7(7) . . ?
C19 C20 H20 120.2 . . ?
C15 C20 H20 120.2 . . ?
O3 C21 H21A 109.5 . . ?
O3 C21 H21B 109.5 . . ?
H21A C21 H21B 109.5 . . ?
O3 C21 H21C 109.5 . . ?
H21A C21 H21C 109.5 . . ?
H21B C21 H21C 109.5 . . ?
C7 O1 Cu1 128.3(5) . . ?
C16 O2 Cu1 125.4(4) . . ?
C14 N1 C13 117.6(6) . . ?
C14 N1 Cu1 124.3(5) . . ?
C13 N1 Cu1 118.1(4) . . ?
C21 O3 Cu1 117.6(5) . . ?
C21 O3 H3A 109.5 . . ?
Cu1 O3 H3A 100.3 . . ?

loop_
_geom_bond_atom_site_label_1
_geom_bond_atom_site_label_2
_geom_bond_distance
_geom_bond_site_symmetry_2
_geom_bond_publ_flag
Cu1 O2 1.917(5) . ?
Cu1 N1 1.952(6) . ?
Cu1 O3 1.993(5) . ?
Cu1 O1 2.084(5) . ?
Cu1 Cl4 2.3754(19) . ?
Cl1 C17 1.737(8) . ?
Cl2 C19 1.733(7) . ?
Cl3 C10 1.737(8) . ?
C1 C6 1.392(11) . ?
C1 C2 1.404(12) . ?
C1 H1 0.9500 . ?
C2 C3 1.381(14) . ?
C2 H2 0.9500 . ?
C3 C4 1.376(13) . ?
C3 H3 0.9500 . ?
C4 C5 1.377(11) . ?
C4 H4 0.9500 . ?
C5 C6 1.403(11) . ?
C5 H5 0.9500 . ?
C6 C7 1.477(10) . ?
C7 O1 1.250(9) . ?
C7 C8 1.483(9) . ?
C8 C13 1.390(10) . ?
C8 C9 1.415(11) . ?
C9 C10 1.379(12) . ?
C9 H9 0.9500 . ?
C10 C11 1.368(12) . ?
C11 C12 1.390(11) . ?
C11 H11 0.9500 . ?
C12 C13 1.388(10) . ?
C12 H12 0.9500 . ?
C13 N1 1.448(9) . ?
C14 N1 1.299(9) . ?
C14 C15 1.432(10) . ?
C14 H14 0.9500 . ?
C15 C20 1.413(9) . ?
C15 C16 1.431(10) . ?
C16 O2 1.302(8) . ?
C16 C17 1.426(10) . ?
C17 C18 1.371(10) . ?
C18 C19 1.395(12) . ?
C18 H18 0.9500 . ?
C19 C20 1.368(11) . ?
C20 H20 0.9500 . ?
C21 O3 1.431(9) . ?
C21 H21A 0.9800 . ?
C21 H21B 0.9800 . ?
C21 H21C 0.9800 . ?
O3 H3A 0.8400 . ?

loop_
_geom_hbond_atom_site_label_D
_geom_hbond_atom_site_label_H
_geom_hbond_atom_site_label_A
_geom_hbond_distance_DH
_geom_hbond_distance_HA
_geom_hbond_distance_DA
_geom_hbond_angle_DHA
_geom_hbond_site_symmetry_A
_geom_hbond_publ_flag
C14 H14 O2 0.95 2.52 3.424(9) 158.1 3_464 yes
O3 H3A Cl4 0.84 2.20 3.018(5) 163.3 4_665 yes

loop_
_geom_torsion_atom_site_label_1
_geom_torsion_atom_site_label_2
_geom_torsion_atom_site_label_3
_geom_torsion_atom_site_label_4
_geom_torsion
_geom_torsion_site_symmetry_1
_geom_torsion_site_symmetry_2
_geom_torsion_site_symmetry_3
_geom_torsion_site_symmetry_4
_geom_torsion_publ_flag
C6 C1 C2 C3 -0.1(13) . . . . ?
C1 C2 C3 C4 0.5(14) . . . . ?
C2 C3 C4 C5 1.4(14) . . . . ?
C3 C4 C5 C6 -3.6(13) . . . . ?
C2 C1 C6 C5 -2.1(12) . . . . ?
C2 C1 C6 C7 172.4(7) . . . . ?
C4 C5 C6 C1 4.0(12) . . . . ?
C4 C5 C6 C7 -170.3(7) . . . . ?
C1 C6 C7 O1 -35.2(10) . . . . ?
C5 C6 C7 O1 139.3(7) . . . . ?
C1 C6 C7 C8 146.2(7) . . . . ?
C5 C6 C7 C8 -39.3(10) . . . . ?
O1 C7 C8 C13 -28.1(11) . . . . ?
C6 C7 C8 C13 150.5(7) . . . . ?
O1 C7 C8 C9 151.5(7) . . . . ?
C6 C7 C8 C9 -29.9(10) . . . . ?
C13 C8 C9 C10 1.2(11) . . . . ?
C7 C8 C9 C10 -178.4(7) . . . . ?
C8 C9 C10 C11 0.5(11) . . . . ?
C8 C9 C10 Cl3 178.9(6) . . . . ?
C9 C10 C11 C12 -2.4(12) . . . . ?
Cl3 C10 C11 C12 179.3(6) . . . . ?
C10 C11 C12 C13 2.5(11) . . . . ?
C11 C12 C13 C8 -0.8(11) . . . . ?
C11 C12 C13 N1 -179.7(6) . . . . ?
C9 C8 C13 C12 -1.0(11) . . . . ?
C7 C8 C13 C12 178.6(7) . . . . ?
C9 C8 C13 N1 177.9(6) . . . . ?
C7 C8 C13 N1 -2.5(10) . . . . ?
N1 C14 C15 C20 -173.8(7) . . . . ?
N1 C14 C15 C16 6.4(11) . . . . ?
C20 C15 C16 O2 179.5(7) . . . . ?
C14 C15 C16 O2 -0.7(11) . . . . ?
C20 C15 C16 C17 -0.1(10) . . . . ?
C14 C15 C16 C17 179.7(6) . . . . ?
O2 C16 C17 C18 179.1(7) . . . . ?
C15 C16 C17 C18 -1.2(10) . . . . ?
O2 C16 C17 Cl1 -1.1(9) . . . . ?
C15 C16 C17 Cl1 178.6(5) . . . . ?
C16 C17 C18 C19 2.1(11) . . . . ?
Cl1 C17 C18 C19 -177.7(6) . . . . ?
C17 C18 C19 C20 -1.6(12) . . . . ?
C17 C18 C19 Cl2 178.2(6) . . . . ?
C18 C19 C20 C15 0.4(11) . . . . ?
Cl2 C19 C20 C15 -179.5(6) . . . . ?
C16 C15 C20 C19 0.5(10) . . . . ?
C14 C15 C20 C19 -179.3(7) . . . . ?
C6 C7 O1 Cu1 -169.5(5) . . . . ?
C8 C7 O1 Cu1 9.2(10) . . . . ?
C17 C16 O2 Cu1 166.2(5) . . . . ?
C15 C16 O2 Cu1 -13.4(10) . . . . ?
C15 C14 N1 C13 -178.2(7) . . . . ?
C15 C14 N1 Cu1 2.6(10) . . . . ?
C12 C13 N1 C14 48.9(9) . . . . ?
C8 C13 N1 C14 -130.1(7) . . . . ?
C12 C13 N1 Cu1 -132.0(6) . . . . ?
C8 C13 N1 Cu1 49.1(8) . . . . ?
